data_4063635
loop_
_publ_author_name
'Johnson, Samuel A.'
'Mroz, Natalia M.'
'Valdizon, Ren\'e'
'Murray, Scott'

_publ_contact_author 'Samuel A. Johnson'
_publ_section_title
;
 Characterization of Intermediates in the C&#x2212;F Activation of
 Tetrafluorobenzenes using a Reactive Ni(PEt3)2Synthon: Combined
 Computational and Experimental Investigation
;
_journal_issue 3
_journal_name_full Organometallics
_journal_page_first 441
_journal_paper_doi 10.1021/om100699d
_journal_volume 30
_journal_year 2011
_chemical_formula_moiety 'C30 H61 F3 Ni2 P4'
_chemical_formula_sum 'C30 H61 F3 Ni2 P4'
_chemical_formula_weight 720.10
_chemical_name_systematic
;
 ?
;
_space_group_IT_number 2
_symmetry_cell_setting triclinic
_symmetry_space_group_name_Hall '-P 1'
_symmetry_space_group_name_H-M 'P -1'
_atom_sites_solution_hydrogens geom
_atom_sites_solution_primary direct
_atom_sites_solution_secondary difmap
_audit_conform_dict_location ftp://ftp.iucr.org/pub/cif_core.dic
_audit_conform_dict_name cif_core.dic
_audit_conform_dict_version 2.3
_audit_creation_date 2010-10-13T14:35:56-00:00
_audit_creation_method 'WinGX routine CIF_UPDATE'
_cell_angle_alpha 116.821(2)
_cell_angle_beta 90.686(2)
_cell_angle_gamma 101.406(2)
_cell_formula_units_Z 4
_cell_length_a 10.5150(14)
_cell_length_b 19.138(3)
_cell_length_c 20.958(3)
_cell_measurement_reflns_used 2
_cell_measurement_temperature 133(2)
_cell_measurement_theta_max 28.03
_cell_measurement_theta_min 2.55
_cell_volume 3664.7(9)
_computing_cell_refinement 'Bruker SMART'
_computing_data_collection 'Bruker SMART'
_computing_data_reduction 'Bruker SAINT'
_computing_molecular_graphics 'Bruker SHELXTL'
_computing_publication_material 'Bruker SHELXTL'
_computing_structure_refinement 'SHELXL-97 (Sheldrick, 1997)'
_computing_structure_solution 'Bruker SHELXTL'
_diffrn_ambient_temperature 133(2)
_diffrn_measured_fraction_theta_full 0.996
_diffrn_measured_fraction_theta_max 0.996
_diffrn_measurement_device_type 'CCD area detector'
_diffrn_measurement_method 'phi and omega scans'
_diffrn_radiation_monochromator graphite
_diffrn_radiation_type MoK\a
_diffrn_radiation_wavelength 0.71073
_diffrn_reflns_av_R_equivalents 0
_diffrn_reflns_av_unetI/netI 0.0643
_diffrn_reflns_limit_h_max 12
_diffrn_reflns_limit_h_min -12
_diffrn_reflns_limit_k_max 22
_diffrn_reflns_limit_k_min -22
_diffrn_reflns_limit_l_max 24
_diffrn_reflns_limit_l_min -24
_diffrn_reflns_number 52454
_diffrn_reflns_theta_full 25
_diffrn_reflns_theta_max 25
_diffrn_reflns_theta_min 1.21
_exptl_absorpt_coefficient_mu 1.235
_exptl_absorpt_correction_T_max 0.906
_exptl_absorpt_correction_T_min 0.693
_exptl_absorpt_correction_type multi-scan
_exptl_absorpt_process_details 'TWINABS, BRUKER 2001'
_exptl_crystal_colour orange
_exptl_crystal_density_diffrn 1.305
_exptl_crystal_density_method 'not measured'
_exptl_crystal_description plate
_exptl_crystal_F_000 1536
_exptl_crystal_size_max 0.38
_exptl_crystal_size_mid 0.33
_exptl_crystal_size_min 0.12
_refine_diff_density_max 0.809
_refine_diff_density_min -0.464
_refine_diff_density_rms 0.067
_refine_ls_extinction_method none
_refine_ls_goodness_of_fit_ref 0.865
_refine_ls_hydrogen_treatment constr
_refine_ls_matrix_type full
_refine_ls_number_parameters 740
_refine_ls_number_reflns 52497
_refine_ls_number_restraints 0
_refine_ls_restrained_S_all 0.865
_refine_ls_R_factor_all 0.067
_refine_ls_R_factor_gt 0.0402
_refine_ls_shift/su_max 0.003
_refine_ls_shift/su_mean 0
_refine_ls_structure_factor_coef Fsqd
_refine_ls_weighting_details 'calc w=1/[\s^2^(Fo^2^)+(0.0453P)^2^+0.0000P] where P=(Fo^2^+2Fc^2^)/3'
_refine_ls_weighting_scheme calc
_refine_ls_wR_factor_gt 0.0868
_refine_ls_wR_factor_ref 0.094
_reflns_number_gt 34628
_reflns_number_total 52454
_reflns_threshold_expression >2sigma(I)
_cod_data_source_file om100699d_si_002.cif
_cod_data_source_block sj1245zm
_cod_depositor_comments
;
The following automatic conversions were performed:

'_symmetry_cell_setting' value 'Triclinic' changed to 'triclinic'
according to /home/saulius/struct/CIF-dictionaries/cif_core.dic
dictionary named 'cif_core.dic' version 2.4.1 from 2010-06-29.

Automatic conversion script
Id: cif_fix_values 1715 2011-07-08 13:25:40Z adriana 
;
_cod_original_sg_symbol_H-M P-1
_cod_database_code 4063635

loop_
_symmetry_equiv_pos_as_xyz
'x, y, z'
'-x, -y, -z'

loop_
_atom_site_label
_atom_site_type_symbol
_atom_site_fract_x
_atom_site_fract_y
_atom_site_fract_z
_atom_site_U_iso_or_equiv
_atom_site_adp_type
_atom_site_occupancy
_atom_site_symmetry_multiplicity
_atom_site_calc_flag
_atom_site_refinement_flags
_atom_site_disorder_assembly
_atom_site_disorder_group
Ni1 Ni 0.02662(2) 0.246247(15) 0.817553(15) 0.03212(7) Uani 1 1 d . . .
Ni2 Ni -0.05614(2) 0.220445(15) 0.678229(15) 0.03365(7) Uani 1 1 d . . .
P1 P 0.18388(5) 0.35135(3) 0.87600(3) 0.04368(16) Uani 1 1 d . . .
P2 P -0.08116(5) 0.22025(3) 0.89520(3) 0.03582(15) Uani 1 1 d . . .
P3 P -0.26626(5) 0.18974(3) 0.65002(3) 0.03828(15) Uani 1 1 d . . .
P4 P 0.03727(5) 0.27606(4) 0.61514(4) 0.04456(17) Uani 1 1 d . . .
F1 F -0.17369(14) 0.02559(7) 0.70059(6) 0.0635(4) Uani 1 1 d . B .
F2 F 0.0171(4) -0.04786(18) 0.64867(17) 0.0998(18) Uani 0.422(3) 1 d P A 2
F2B F 0.2615(3) 0.04063(16) 0.63770(13) 0.0923(12) Uani 0.578(3) 1 d P A 2
F3 F 0.30370(12) 0.19907(9) 0.69088(7) 0.0667(4) Uani 1 1 d . . .
C1 C 0.08276(18) 0.19846(11) 0.72163(11) 0.0339(5) Uani 1 1 d . B .
C2 C -0.03692(19) 0.15459(11) 0.72490(10) 0.0340(5) Uani 1 1 d . B .
C3 C -0.0564(2) 0.07043(12) 0.69795(11) 0.0449(6) Uani 1 1 d . . .
C4 C 0.0414(3) 0.03286(14) 0.67020(12) 0.0600(7) Uani 1 1 d . B 1
H4 H 0.0277 -0.0237 0.6518 0.072 Uiso 0.578(3) 1 calc PR A 1
C5 C 0.1621(3) 0.07788(17) 0.66883(12) 0.0609(8) Uani 1 1 d . B 1
H5 H 0.2306 0.0516 0.6495 0.073 Uiso 0.422(3) 1 calc PR A 1
C6 C 0.1830(2) 0.15804(15) 0.69451(12) 0.0489(6) Uani 1 1 d . . .
C7 C 0.1985(2) 0.40829(12) 0.97441(11) 0.0494(6) Uani 1 1 d . . .
H7A H 0.1207 0.4315 0.9872 0.059 Uiso 1 1 calc R . .
H7B H 0.1941 0.3695 0.9939 0.059 Uiso 1 1 calc R . .
C8 C 0.3195(2) 0.47657(13) 1.01410(14) 0.0688(8) Uani 1 1 d . . .
H8A H 0.3964 0.4539 1.0107 0.103 Uiso 1 1 calc R . .
H8B H 0.307 0.5067 1.0648 0.103 Uiso 1 1 calc R . .
H8C H 0.3323 0.5127 0.9921 0.103 Uiso 1 1 calc R . .
C9 C 0.3477(2) 0.33184(14) 0.85985(14) 0.0628(7) Uani 1 1 d . . .
H9A H 0.3586 0.3145 0.8084 0.075 Uiso 1 1 calc R . .
H9B H 0.414 0.3822 0.8888 0.075 Uiso 1 1 calc R . .
C10 C 0.3706(2) 0.26700(15) 0.87946(14) 0.0654(8) Uani 1 1 d . . .
H10A H 0.3638 0.285 0.9309 0.098 Uiso 1 1 calc R . .
H10B H 0.4579 0.2573 0.8689 0.098 Uiso 1 1 calc R . .
H10C H 0.3047 0.2171 0.8512 0.098 Uiso 1 1 calc R . .
C11 C 0.1862(3) 0.43021(13) 0.84895(15) 0.0746(8) Uani 1 1 d . . .
H11A H 0.2571 0.4773 0.8795 0.09 Uiso 1 1 calc R . .
H11B H 0.206 0.4102 0.7985 0.09 Uiso 1 1 calc R . .
C12 C 0.0575(3) 0.45677(16) 0.8552(2) 0.1212(15) Uani 1 1 d . . .
H12A H -0.0135 0.4102 0.8258 0.182 Uiso 1 1 calc R . .
H12B H 0.0631 0.4972 0.8383 0.182 Uiso 1 1 calc R . .
H12C H 0.0401 0.4799 0.9057 0.182 Uiso 1 1 calc R . .
C13 C -0.2422(2) 0.15032(14) 0.86496(12) 0.0558(7) Uani 1 1 d . . .
H13A H -0.3007 0.1733 0.8464 0.067 Uiso 1 1 calc R . .
H13B H -0.2326 0.0995 0.8241 0.067 Uiso 1 1 calc R . .
C14 C -0.3101(3) 0.12985(17) 0.92085(13) 0.0914(11) Uani 1 1 d . . .
H14A H -0.2504 0.1119 0.9434 0.137 Uiso 1 1 calc R . .
H14B H -0.3888 0.0869 0.897 0.137 Uiso 1 1 calc R . .
H14C H -0.3344 0.1777 0.9577 0.137 Uiso 1 1 calc R . .
C15 C 0.0145(2) 0.17260(13) 0.93060(13) 0.0488(6) Uani 1 1 d . . .
H15A H 0.0954 0.2122 0.9592 0.059 Uiso 1 1 calc R . .
H15B H -0.0364 0.1568 0.9633 0.059 Uiso 1 1 calc R . .
C16 C 0.0513(3) 0.09803(13) 0.87123(14) 0.0667(8) Uani 1 1 d . . .
H16A H -0.0283 0.0568 0.8451 0.1 Uiso 1 1 calc R . .
H16B H 0.1064 0.0769 0.893 0.1 Uiso 1 1 calc R . .
H16C H 0.0992 0.1129 0.8377 0.1 Uiso 1 1 calc R . .
C17 C -0.1136(2) 0.29989(12) 0.97960(11) 0.0424(6) Uani 1 1 d . . .
H17A H -0.1608 0.2751 1.0076 0.051 Uiso 1 1 calc R . .
H17B H -0.0294 0.3343 1.0084 0.051 Uiso 1 1 calc R . .
C18 C -0.1939(2) 0.35218(14) 0.96812(13) 0.0661(8) Uani 1 1 d . . .
H18A H -0.1475 0.3772 0.9407 0.099 Uiso 1 1 calc R . .
H18B H -0.2068 0.3941 1.0149 0.099 Uiso 1 1 calc R . .
H18C H -0.2789 0.3189 0.9414 0.099 Uiso 1 1 calc R . .
C19 C -0.35893(19) 0.21731(14) 0.72820(12) 0.0496(6) Uani 1 1 d . . .
H19A H -0.4533 0.2027 0.7114 0.06 Uiso 1 1 calc R . .
H19B H -0.3445 0.1862 0.7536 0.06 Uiso 1 1 calc R . .
C20 C -0.3193(2) 0.30630(15) 0.78019(13) 0.0662(8) Uani 1 1 d . . .
H20A H -0.2252 0.3215 0.7953 0.099 Uiso 1 1 calc R . .
H20B H -0.3667 0.3178 0.8225 0.099 Uiso 1 1 calc R . .
H20C H -0.3405 0.3372 0.7564 0.099 Uiso 1 1 calc R . .
C21 C -0.33834(19) 0.22991(12) 0.59777(11) 0.0362(5) Uani 1 1 d . . .
H21A H -0.3074 0.2892 0.6232 0.043 Uiso 1 1 calc R . .
H21B H -0.3024 0.2106 0.5509 0.043 Uiso 1 1 calc R . .
C22 C -0.48684(19) 0.21079(14) 0.58236(12) 0.0557(7) Uani 1 1 d . . .
H22A H -0.5203 0.1524 0.5564 0.084 Uiso 1 1 calc R . .
H22B H -0.5106 0.2351 0.5529 0.084 Uiso 1 1 calc R . .
H22C H -0.5249 0.2327 0.6279 0.084 Uiso 1 1 calc R . .
C23 C -0.3374(2) 0.08152(12) 0.59897(14) 0.0625(8) Uani 1 1 d . . .
H23A H -0.3208 0.0551 0.6284 0.075 Uiso 1 1 calc R . .
H23B H -0.4332 0.0728 0.5895 0.075 Uiso 1 1 calc R . .
C24 C -0.2817(3) 0.04257(13) 0.52768(15) 0.0795(9) Uani 1 1 d . . .
H24A H -0.3053 0.0648 0.4964 0.119 Uiso 1 1 calc R . .
H24B H -0.3176 -0.0156 0.5042 0.119 Uiso 1 1 calc R . .
H24C H -0.1864 0.0535 0.5365 0.119 Uiso 1 1 calc R . .
C25 C 0.20991(19) 0.33142(14) 0.64256(14) 0.0508(7) Uani 1 1 d . . .
H25A H 0.2138 0.3819 0.6873 0.061 Uiso 1 1 calc R . .
H25B H 0.2586 0.2988 0.6546 0.061 Uiso 1 1 calc R . .
C26 C 0.2816(2) 0.35308(15) 0.58898(15) 0.0632(8) Uani 1 1 d . . .
H26A H 0.2849 0.3038 0.5455 0.095 Uiso 1 1 calc R . .
H26B H 0.3707 0.3838 0.6106 0.095 Uiso 1 1 calc R . .
H26C H 0.2354 0.3856 0.5763 0.095 Uiso 1 1 calc R . .
C27 C -0.0347(2) 0.34724(15) 0.59761(16) 0.0719(10) Uani 1 1 d . . .
H27A H 0.0227 0.367 0.5693 0.086 Uiso 1 1 calc R . .
H27B H -0.1205 0.3184 0.5683 0.086 Uiso 1 1 calc R . .
C28 C -0.0530(3) 0.41886(15) 0.66624(18) 0.0966(12) Uani 1 1 d . . .
H28A H -0.1069 0.3997 0.6955 0.145 Uiso 1 1 calc R . .
H28B H -0.0963 0.4527 0.6538 0.145 Uiso 1 1 calc R . .
H28C H 0.0324 0.4503 0.6936 0.145 Uiso 1 1 calc R . .
C29 C 0.0396(2) 0.19805(14) 0.52318(12) 0.0527(7) Uani 1 1 d . . .
H29A H -0.0515 0.1705 0.5009 0.063 Uiso 1 1 calc R . .
H29B H 0.0808 0.2239 0.4946 0.063 Uiso 1 1 calc R . .
C30 C 0.1131(2) 0.13558(14) 0.51988(13) 0.0601(7) Uani 1 1 d . . .
H30A H 0.2035 0.1623 0.5418 0.09 Uiso 1 1 calc R . .
H30B H 0.1127 0.0964 0.4695 0.09 Uiso 1 1 calc R . .
H30C H 0.0705 0.1079 0.5462 0.09 Uiso 1 1 calc R . .
Ni3 Ni 0.54563(2) 0.739699(14) 0.807518(16) 0.03751(8) Uani 1 1 d . . .
Ni4 Ni 0.38361(3) 0.750036(14) 0.708170(14) 0.03378(7) Uani 1 1 d . C .
P5 P 0.62169(6) 0.64110(3) 0.80524(3) 0.03318(14) Uani 1 1 d . C .
P6A P 0.69734(10) 0.84578(6) 0.85304(8) 0.0325(4) Uiso 0.544(2) 1 d P C 1
P6B P 0.68018(11) 0.85556(7) 0.89072(9) 0.0263(4) Uiso 0.456(2) 1 d P C 2
P7 P 0.34779(6) 0.85462(3) 0.70110(4) 0.04556(17) Uani 1 1 d . . .
P8A P 0.40886(14) 0.65416(6) 0.60861(6) 0.0253(4) Uiso 0.4914(19) 1 d P C 1
P8B P 0.33699(14) 0.64757(6) 0.59786(6) 0.0261(3) Uiso 0.5086(19) 1 d P C 2
F4 F 0.23582(11) 0.56247(6) 0.73967(6) 0.0479(3) Uani 1 1 d . C .
F5 F 0.07815(19) 0.62909(12) 0.83879(11) 0.0500(8) Uani 0.572(3) 1 d P D 2
F5B F 0.1096(3) 0.7877(2) 0.91384(16) 0.0726(13) Uani 0.428(3) 1 d P D 2
F6 F 0.31621(12) 0.89039(7) 0.90176(6) 0.0502(3) Uani 1 1 d . C .
C31 C 0.38579(17) 0.77788(10) 0.80841(10) 0.0288(5) Uani 1 1 d . C .
C32 C 0.36532(18) 0.69478(11) 0.76800(10) 0.0292(5) Uani 1 1 d . C .
C33 C 0.25883(19) 0.64497(12) 0.77793(10) 0.0325(5) Uani 1 1 d . . .
C34 C 0.17698(19) 0.67626(13) 0.82685(11) 0.0364(5) Uani 1 1 d . C 1
H34 H 0.1051 0.6417 0.8327 0.044 Uiso 0.428(3) 1 calc PR D 1
C35 C 0.1979(2) 0.75920(14) 0.86867(11) 0.0418(6) Uani 1 1 d . C 1
H35 H 0.1407 0.7812 0.9034 0.05 Uiso 0.572(3) 1 calc PR D 1
C36 C 0.2995(2) 0.80847(12) 0.85995(10) 0.0350(5) Uani 1 1 d . . .
C37 C 0.5381(2) 0.53734(11) 0.74270(11) 0.0428(6) Uani 1 1 d . . .
H37A H 0.4431 0.5329 0.7452 0.051 Uiso 1 1 calc R C .
H37B H 0.5543 0.5282 0.6934 0.051 Uiso 1 1 calc R . .
C38 C 0.5731(3) 0.46935(12) 0.75278(13) 0.0665(8) Uani 1 1 d . C .
H38A H 0.6658 0.4701 0.7474 0.1 Uiso 1 1 calc R . .
H38B H 0.5198 0.4178 0.7165 0.1 Uiso 1 1 calc R . .
H38C H 0.5564 0.4763 0.801 0.1 Uiso 1 1 calc R . .
C39 C 0.6074(2) 0.64340(13) 0.89303(11) 0.0460(6) Uani 1 1 d . . .
H39A H 0.6395 0.5981 0.893 0.055 Uiso 1 1 calc R C .
H39B H 0.6635 0.694 0.9305 0.055 Uiso 1 1 calc R . .
C40 C 0.4666(2) 0.63758(15) 0.91196(12) 0.0687(8) Uani 1 1 d . C .
H40A H 0.4331 0.6811 0.9103 0.103 Uiso 1 1 calc R . .
H40B H 0.4648 0.6423 0.9605 0.103 Uiso 1 1 calc R . .
H40C H 0.4119 0.5856 0.8772 0.103 Uiso 1 1 calc R . .
C41 C 0.7935(2) 0.63669(13) 0.79789(12) 0.0424(6) Uani 1 1 d . . .
H41A H 0.8477 0.6839 0.8397 0.051 Uiso 1 1 calc R C .
H41B H 0.8061 0.5879 0.8001 0.051 Uiso 1 1 calc R . .
C42 C 0.8417(2) 0.63522(14) 0.72897(11) 0.0521(6) Uani 1 1 d . C .
H42A H 0.7936 0.5862 0.6873 0.078 Uiso 1 1 calc R . .
H42B H 0.9351 0.636 0.7299 0.078 Uiso 1 1 calc R . .
H42C H 0.8271 0.6824 0.7254 0.078 Uiso 1 1 calc R . .
C43A C 0.8653(4) 0.8422(2) 0.8813(2) 0.0316(10) Uiso 0.544(2) 1 d P C 1
H43A H 0.8564 0.8039 0.9015 0.038 Uiso 0.544(2) 1 calc PR C 1
H43B H 0.9114 0.821 0.8379 0.038 Uiso 0.544(2) 1 calc PR C 1
C44A C 0.9522(6) 0.9257(3) 0.9385(3) 0.0903(19) Uiso 0.544(2) 1 d P C 1
H44A H 0.9809 0.9596 0.9152 0.135 Uiso 0.544(2) 1 calc PR C 1
H44B H 1.0287 0.9168 0.9584 0.135 Uiso 0.544(2) 1 calc PR C 1
H44C H 0.9009 0.9525 0.9774 0.135 Uiso 0.544(2) 1 calc PR C 1
C45A C 0.7389(5) 0.9010(4) 0.7999(3) 0.0430(16) Uiso 0.544(2) 1 d P C 1
H45A H 0.6579 0.9095 0.7827 0.052 Uiso 0.544(2) 1 calc PR C 1
H45B H 0.7962 0.9544 0.8311 0.052 Uiso 0.544(2) 1 calc PR C 1
C46A C 0.8100(4) 0.8537(2) 0.7336(2) 0.0552(13) Uiso 0.544(2) 1 d P C 1
H46A H 0.8882 0.8432 0.7503 0.083 Uiso 0.544(2) 1 calc PR C 1
H46B H 0.8352 0.8857 0.7083 0.083 Uiso 0.544(2) 1 calc PR C 1
H46C H 0.7509 0.8025 0.7007 0.083 Uiso 0.544(2) 1 calc PR C 1
C47A C 0.6516(4) 0.9237(2) 0.9337(2) 0.0460(12) Uiso 0.544(2) 1 d P C 1
H47A H 0.728 0.9697 0.9569 0.055 Uiso 0.544(2) 1 calc PR C 1
H47B H 0.5815 0.9432 0.9192 0.055 Uiso 0.544(2) 1 calc PR C 1
C48A C 0.6044(5) 0.8955(3) 0.9890(3) 0.0459(17) Uiso 0.544(2) 1 d P C 1
H48A H 0.5292 0.8497 0.9665 0.069 Uiso 0.544(2) 1 calc PR C 1
H48B H 0.5788 0.9396 1.0299 0.069 Uiso 0.544(2) 1 calc PR C 1
H48C H 0.6751 0.8793 1.006 0.069 Uiso 0.544(2) 1 calc PR C 1
C43B C 0.8457(4) 0.8582(3) 0.9163(3) 0.0360(13) Uiso 0.456(2) 1 d P C 2
H43C H 0.8586 0.8839 0.9696 0.043 Uiso 0.456(2) 1 calc PR C 2
H43D H 0.8523 0.8017 0.899 0.043 Uiso 0.456(2) 1 calc PR C 2
C44B C 0.9659(6) 0.9007(4) 0.8918(4) 0.079(2) Uiso 0.456(2) 1 d P C 2
H44D H 0.9591 0.8749 0.8391 0.119 Uiso 0.456(2) 1 calc PR C 2
H44E H 1.0474 0.8959 0.9109 0.119 Uiso 0.456(2) 1 calc PR C 2
H44F H 0.9655 0.9577 0.9102 0.119 Uiso 0.456(2) 1 calc PR C 2
C45B C 0.6315(7) 0.9067(4) 0.9776(4) 0.050(2) Uiso 0.456(2) 1 d P C 2
H45C H 0.695 0.9588 1.0049 0.06 Uiso 0.456(2) 1 calc PR C 2
H45D H 0.5454 0.9183 0.9724 0.06 Uiso 0.456(2) 1 calc PR C 2
C46B C 0.6216(5) 0.8588(3) 1.0216(3) 0.0691(18) Uiso 0.456(2) 1 d P C 2
H46D H 0.5592 0.8069 0.9949 0.104 Uiso 0.456(2) 1 calc PR C 2
H46E H 0.5919 0.8896 1.0682 0.104 Uiso 0.456(2) 1 calc PR C 2
H46F H 0.7076 0.8496 1.0294 0.104 Uiso 0.456(2) 1 calc PR C 2
C47B C 0.6987(4) 0.9336(2) 0.8617(2) 0.0388(13) Uiso 0.456(2) 1 d P C 2
H47C H 0.6191 0.9553 0.8692 0.047 Uiso 0.456(2) 1 calc PR C 2
H47D H 0.7735 0.9782 0.8917 0.047 Uiso 0.456(2) 1 calc PR C 2
C48B C 0.7217(7) 0.9010(5) 0.7815(3) 0.052(2) Uiso 0.456(2) 1 d P C 2
H48D H 0.8003 0.8793 0.7738 0.078 Uiso 0.456(2) 1 calc PR C 2
H48E H 0.733 0.9448 0.7683 0.078 Uiso 0.456(2) 1 calc PR C 2
H48F H 0.6462 0.8583 0.7515 0.078 Uiso 0.456(2) 1 calc PR C 2
C55 C 0.3566(2) 0.66089(11) 0.52106(10) 0.0399(6) Uani 1 1 d . . .
H55A H 0.2692 0.6735 0.5252 0.048 Uiso 1 1 calc R C 1
H55B H 0.4183 0.707 0.5206 0.048 Uiso 1 1 calc R C 1
C57A C 0.5662(6) 0.6243(4) 0.5972(4) 0.0395(8) Uiso 0.4914(19) 1 d P C 1
H57A H 0.5894 0.6114 0.636 0.047 Uiso 0.4914(19) 1 calc PR C 1
H57B H 0.5607 0.576 0.5504 0.047 Uiso 0.4914(19) 1 calc PR C 1
C58A C 0.6780(5) 0.7006(3) 0.6008(3) 0.0597(15) Uiso 0.4914(19) 1 d P C 1
H58A H 0.6517 0.7147 0.5638 0.09 Uiso 0.4914(19) 1 calc PR C 1
H58B H 0.7622 0.6853 0.5922 0.09 Uiso 0.4914(19) 1 calc PR C 1
H58C H 0.6862 0.7471 0.6484 0.09 Uiso 0.4914(19) 1 calc PR C 1
C59A C 0.3086(4) 0.5551(2) 0.5885(2) 0.0409(12) Uiso 0.4914(19) 1 d P C 1
H59A H 0.3254 0.515 0.5411 0.049 Uiso 0.4914(19) 1 calc PR C 1
H59B H 0.3356 0.5399 0.6251 0.049 Uiso 0.4914(19) 1 calc PR C 1
C60A C 0.1732(6) 0.5520(4) 0.5876(3) 0.0529(16) Uiso 0.4914(19) 1 d P C 1
H60A H 0.1545 0.5879 0.6357 0.079 Uiso 0.4914(19) 1 calc PR C 1
H60B H 0.1252 0.4969 0.5734 0.079 Uiso 0.4914(19) 1 calc PR C 1
H60C H 0.1461 0.5692 0.553 0.079 Uiso 0.4914(19) 1 calc PR C 1
C57B C 0.1695(5) 0.5765(3) 0.5786(3) 0.0523(16) Uiso 0.5086(19) 1 d P C 2
H57C H 0.1629 0.5297 0.5305 0.063 Uiso 0.5086(19) 1 calc PR C 2
H57D H 0.1618 0.5563 0.6146 0.063 Uiso 0.5086(19) 1 calc PR C 2
C58B C 0.0621(4) 0.6144(3) 0.5803(3) 0.0589(14) Uiso 0.5086(19) 1 d P C 2
H58D H 0.0876 0.6715 0.6153 0.088 Uiso 0.5086(19) 1 calc PR C 2
H58E H -0.0143 0.5882 0.5942 0.088 Uiso 0.5086(19) 1 calc PR C 2
H58F H 0.0405 0.6091 0.5325 0.088 Uiso 0.5086(19) 1 calc PR C 2
C59B C 0.4484(4) 0.5820(2) 0.5850(2) 0.0376(11) Uiso 0.5086(19) 1 d P C 2
H59C H 0.4412 0.5626 0.6216 0.045 Uiso 0.5086(19) 1 calc PR C 2
H59D H 0.4266 0.5349 0.5367 0.045 Uiso 0.5086(19) 1 calc PR C 2
C60B C 0.5940(5) 0.6327(3) 0.5928(3) 0.0395(8) Uiso 0.5086(19) 1 d P C 2
H60D H 0.6016 0.6488 0.5545 0.059 Uiso 0.5086(19) 1 calc PR C 2
H60E H 0.6564 0.5995 0.5889 0.059 Uiso 0.5086(19) 1 calc PR C 2
H60F H 0.6129 0.6808 0.6398 0.059 Uiso 0.5086(19) 1 calc PR C 2
C49A C 0.3872(5) 0.9506(3) 0.7835(3) 0.0276(14) Uiso 0.488(3) 1 d P C 1
H49A H 0.3204 0.9505 0.8163 0.033 Uiso 0.488(3) 1 calc PR C 1
H49B H 0.4726 0.9563 0.8079 0.033 Uiso 0.488(3) 1 calc PR C 1
C50A C 0.3938(5) 1.0308(3) 0.7677(3) 0.0322(12) Uiso 0.488(3) 1 d P C 1
H50A H 0.4488 1.0266 0.7293 0.048 Uiso 0.488(3) 1 calc PR C 1
H50B H 0.4309 1.0805 0.8118 0.048 Uiso 0.488(3) 1 calc PR C 1
H50C H 0.3055 1.0316 0.7531 0.048 Uiso 0.488(3) 1 calc PR C 1
C51A C 0.1624(5) 0.8391(3) 0.7099(3) 0.0408(13) Uiso 0.488(3) 1 d P C 1
H51A H 0.1471 0.8373 0.7558 0.049 Uiso 0.488(3) 1 calc PR C 1
H51B H 0.1313 0.8852 0.7113 0.049 Uiso 0.488(3) 1 calc PR C 1
C52A C 0.0850(4) 0.7619(3) 0.6478(2) 0.0525(15) Uiso 0.488(3) 1 d P C 1
H52A H 0.1083 0.7604 0.6022 0.079 Uiso 0.488(3) 1 calc PR C 1
H52B H -0.0086 0.7598 0.6503 0.079 Uiso 0.488(3) 1 calc PR C 1
H52C H 0.1053 0.7157 0.651 0.079 Uiso 0.488(3) 1 calc PR C 1
C53A C 0.4271(5) 0.8765(3) 0.6210(2) 0.0279(11) Uiso 0.488(3) 1 d P C 1
H53A H 0.3814 0.8342 0.5737 0.034 Uiso 0.488(3) 1 calc PR C 1
H53B H 0.4137 0.9288 0.6269 0.034 Uiso 0.488(3) 1 calc PR C 1
C54A C 0.5738(5) 0.8782(3) 0.6223(3) 0.0456(14) Uiso 0.488(3) 1 d P C 1
H54A H 0.6207 0.9241 0.6667 0.068 Uiso 0.488(3) 1 calc PR C 1
H54B H 0.6063 0.8834 0.5806 0.068 Uiso 0.488(3) 1 calc PR C 1
H54C H 0.588 0.8283 0.6204 0.068 Uiso 0.488(3) 1 calc PR C 1
C49B C 0.4215(5) 0.9579(3) 0.7735(3) 0.0304(14) Uiso 0.512(3) 1 d P C 2
H49C H 0.4301 0.9556 0.8196 0.036 Uiso 0.512(3) 1 calc PR C 2
H49D H 0.5107 0.9749 0.7632 0.036 Uiso 0.512(3) 1 calc PR C 2
C50B C 0.3468(5) 1.0220(3) 0.7833(2) 0.0422(13) Uiso 0.512(3) 1 d P C 2
H50D H 0.3626 1.0383 0.7454 0.063 Uiso 0.512(3) 1 calc PR C 2
H50E H 0.3765 1.0688 0.8305 0.063 Uiso 0.512(3) 1 calc PR C 2
H50F H 0.2531 1.0002 0.7804 0.063 Uiso 0.512(3) 1 calc PR C 2
C51B C 0.1838(4) 0.8534(3) 0.6711(3) 0.0496(14) Uiso 0.512(3) 1 d P C 2
H51C H 0.1832 0.9025 0.6664 0.06 Uiso 0.512(3) 1 calc PR C 2
H51D H 0.1509 0.8058 0.624 0.06 Uiso 0.512(3) 1 calc PR C 2
C52B C 0.0995(6) 0.8499(3) 0.7292(3) 0.0755(19) Uiso 0.512(3) 1 d P C 2
H52D H 0.1032 0.8018 0.7341 0.113 Uiso 0.512(3) 1 calc PR C 2
H52E H 0.0089 0.8478 0.7154 0.113 Uiso 0.512(3) 1 calc PR C 2
H52F H 0.1324 0.8979 0.7752 0.113 Uiso 0.512(3) 1 calc PR C 2
C53B C 0.3617(5) 0.8718(2) 0.6310(2) 0.0328(11) Uiso 0.512(3) 1 d P C 2
H53C H 0.3191 0.8228 0.5868 0.039 Uiso 0.512(3) 1 calc PR C 2
H53D H 0.3179 0.9154 0.6371 0.039 Uiso 0.512(3) 1 calc PR C 2
C54B C 0.5069(5) 0.8964(3) 0.6242(3) 0.0457(13) Uiso 0.512(3) 1 d P C 2
H54D H 0.5473 0.9468 0.6668 0.069 Uiso 0.512(3) 1 calc PR C 2
H54E H 0.5155 0.9037 0.581 0.069 Uiso 0.512(3) 1 calc PR C 2
H54F H 0.5506 0.8542 0.6205 0.069 Uiso 0.512(3) 1 calc PR C 2
C56A C 0.3507(3) 0.58691(12) 0.44808(11) 0.0623(8) Uani 1 1 d . C .
H56A H 0.2763 0.544 0.4427 0.093 Uiso 1 1 calc R . .
H56B H 0.4317 0.5683 0.4457 0.093 Uiso 1 1 calc R . .
H56C H 0.3404 0.6013 0.4093 0.093 Uiso 1 1 calc R . .

loop_
_atom_site_aniso_label
_atom_site_aniso_U_11
_atom_site_aniso_U_22
_atom_site_aniso_U_33
_atom_site_aniso_U_23
_atom_site_aniso_U_13
_atom_site_aniso_U_12
Ni1 0.02541(15) 0.02615(14) 0.04191(18) 0.01346(13) 0.00925(12) 0.00511(11)
Ni2 0.02091(14) 0.02902(15) 0.05354(19) 0.02061(14) 0.00824(13) 0.00707(12)
P1 0.0306(3) 0.0305(3) 0.0661(4) 0.0221(3) 0.0027(3) -0.0004(3)
P2 0.0302(3) 0.0344(3) 0.0348(4) 0.0103(3) 0.0080(3) 0.0039(3)
P3 0.0218(3) 0.0337(3) 0.0598(4) 0.0228(3) 0.0071(3) 0.0043(2)
P4 0.0217(3) 0.0471(4) 0.0806(5) 0.0446(4) 0.0026(3) 0.0041(3)
F1 0.0974(11) 0.0306(7) 0.0469(8) 0.0158(6) 0.0062(8) -0.0135(7)
F2 0.222(5) 0.044(2) 0.051(2) 0.0187(18) 0.029(3) 0.074(3)
F2B 0.136(3) 0.129(2) 0.0743(19) 0.0639(18) 0.0618(17) 0.117(2)
F3 0.0389(8) 0.1225(12) 0.0864(11) 0.0770(10) 0.0361(8) 0.0466(8)
C1 0.0284(12) 0.0371(12) 0.0445(14) 0.0235(11) 0.0111(10) 0.0134(10)
C2 0.0364(12) 0.0263(11) 0.0410(13) 0.0156(10) 0.0156(10) 0.0103(10)
C3 0.0691(17) 0.0296(13) 0.0340(14) 0.0143(11) 0.0095(12) 0.0074(12)
C4 0.117(2) 0.0372(15) 0.0384(15) 0.0179(12) 0.0208(16) 0.0424(16)
C5 0.087(2) 0.079(2) 0.0513(17) 0.0408(16) 0.0396(15) 0.0655(18)
C6 0.0492(15) 0.0752(18) 0.0541(16) 0.0475(15) 0.0262(13) 0.0365(14)
C7 0.0361(13) 0.0317(12) 0.0646(17) 0.0117(12) -0.0092(12) 0.0017(10)
C8 0.0547(17) 0.0365(14) 0.102(2) 0.0272(15) -0.0250(16) -0.0034(13)
C9 0.0331(14) 0.0597(16) 0.086(2) 0.0287(15) 0.0148(14) 0.0017(12)
C10 0.0406(16) 0.0714(18) 0.084(2) 0.0328(16) 0.0063(14) 0.0208(14)
C11 0.082(2) 0.0388(15) 0.098(2) 0.0400(15) -0.0178(17) -0.0157(14)
C12 0.099(3) 0.0530(19) 0.217(4) 0.077(2) -0.059(3) -0.0043(18)
C13 0.0412(15) 0.0646(16) 0.0371(15) 0.0131(13) 0.0107(11) -0.0149(12)
C14 0.071(2) 0.113(2) 0.0422(17) 0.0213(17) 0.0129(15) -0.0453(17)
C15 0.0485(15) 0.0498(15) 0.0595(17) 0.0342(13) 0.0196(13) 0.0129(12)
C16 0.082(2) 0.0479(16) 0.094(2) 0.0462(16) 0.0384(17) 0.0302(15)
C17 0.0442(14) 0.0445(13) 0.0299(13) 0.0096(11) 0.0068(11) 0.0103(11)
C18 0.0755(19) 0.0759(18) 0.0510(17) 0.0212(15) 0.0209(14) 0.0460(16)
C19 0.0264(12) 0.0851(19) 0.0678(17) 0.0579(16) 0.0149(12) 0.0208(12)
C20 0.0640(18) 0.083(2) 0.0606(18) 0.0325(16) 0.0284(15) 0.0356(16)
C21 0.0313(12) 0.0356(12) 0.0412(14) 0.0172(11) 0.0094(10) 0.0077(10)
C22 0.0310(13) 0.0875(19) 0.0667(17) 0.0531(16) 0.0043(12) 0.0084(13)
C23 0.0358(14) 0.0338(13) 0.108(2) 0.0300(15) -0.0135(14) -0.0050(11)
C24 0.075(2) 0.0304(14) 0.100(2) 0.0034(15) -0.0092(18) 0.0088(14)
C25 0.0235(12) 0.0592(15) 0.0858(19) 0.0504(15) 0.0031(12) 0.0019(11)
C26 0.0297(14) 0.0745(18) 0.108(2) 0.0667(18) 0.0050(14) 0.0002(13)
C27 0.0272(14) 0.076(2) 0.151(3) 0.091(2) -0.0022(16) 0.0010(14)
C28 0.0490(18) 0.0417(17) 0.203(4) 0.063(2) -0.015(2) 0.0049(14)
C29 0.0364(14) 0.0674(17) 0.0675(18) 0.0455(15) -0.0011(12) 0.0051(12)
C30 0.0507(16) 0.0682(17) 0.0655(18) 0.0327(15) 0.0041(13) 0.0175(14)
Ni3 0.02595(16) 0.02314(14) 0.0631(2) 0.01914(14) 0.00775(14) 0.00676(12)
Ni4 0.04120(17) 0.02169(14) 0.03314(17) 0.00824(12) 0.01614(13) 0.00625(12)
P5 0.0393(3) 0.0279(3) 0.0379(4) 0.0173(3) 0.0126(3) 0.0138(3)
P7 0.0424(4) 0.0276(3) 0.0513(4) 0.0023(3) -0.0117(3) 0.0160(3)
F4 0.0531(8) 0.0307(7) 0.0475(8) 0.0145(6) 0.0094(6) -0.0086(6)
F5 0.0365(14) 0.0727(16) 0.0630(16) 0.0489(13) 0.0176(11) 0.0155(12)
F5B 0.079(3) 0.125(3) 0.067(2) 0.068(2) 0.0588(19) 0.079(2)
F6 0.0734(9) 0.0430(7) 0.0325(7) 0.0078(6) 0.0092(6) 0.0336(7)
C31 0.0264(11) 0.0229(11) 0.0326(12) 0.0093(9) 0.0011(9) 0.0050(9)
C32 0.0287(11) 0.0269(11) 0.0280(12) 0.0098(9) 0.0062(9) 0.0049(9)
C33 0.0325(12) 0.0335(12) 0.0277(12) 0.0133(10) 0.0017(10) 0.0013(10)
C34 0.0263(12) 0.0552(15) 0.0386(14) 0.0321(12) 0.0053(10) 0.0066(11)
C35 0.0427(14) 0.0685(17) 0.0366(14) 0.0339(13) 0.0226(11) 0.0351(13)
C36 0.0458(14) 0.0338(12) 0.0240(12) 0.0070(10) 0.0005(10) 0.0219(11)
C37 0.0633(16) 0.0332(12) 0.0364(14) 0.0162(11) 0.0040(12) 0.0203(12)
C38 0.110(2) 0.0275(13) 0.0548(18) 0.0129(12) -0.0191(16) 0.0174(14)
C39 0.0530(16) 0.0428(14) 0.0354(14) 0.0156(12) 0.0104(12) 0.0027(12)
C40 0.0536(17) 0.092(2) 0.0445(17) 0.0303(16) 0.0103(13) -0.0151(15)
C41 0.0440(14) 0.0473(14) 0.0479(15) 0.0261(12) 0.0096(12) 0.0250(11)
C42 0.0427(14) 0.0733(17) 0.0470(16) 0.0291(14) 0.0133(12) 0.0239(13)
C55 0.0509(14) 0.0287(12) 0.0349(13) 0.0110(10) 0.0163(11) 0.0067(10)
C56A 0.108(2) 0.0420(14) 0.0343(15) 0.0141(12) 0.0326(14) 0.0200(14)

loop_
_atom_type_symbol
_atom_type_description
_atom_type_scat_dispersion_real
_atom_type_scat_dispersion_imag
_atom_type_scat_source
C C 0.0033 0.0016 'International Tables Vol C Tables 4.2.6.8 and 6.1.1.4'
H H 0 0 'International Tables Vol C Tables 4.2.6.8 and 6.1.1.4'
F F 0.0171 0.0103 'International Tables Vol C Tables 4.2.6.8 and 6.1.1.4'
P P 0.1023 0.0942 'International Tables Vol C Tables 4.2.6.8 and 6.1.1.4'
Ni Ni 0.3393 1.1124 'International Tables Vol C Tables 4.2.6.8 and 6.1.1.4'

loop_
_geom_angle_atom_site_label_1
_geom_angle_atom_site_label_2
_geom_angle_atom_site_label_3
_geom_angle
C2 Ni1 C1 41.92(7)
C2 Ni1 P1 144.22(6)
C1 Ni1 P1 102.30(6)
C2 Ni1 P2 105.90(6)
C1 Ni1 P2 144.37(6)
P1 Ni1 P2 108.37(3)
C2 Ni1 Ni2 43.44(6)
C1 Ni1 Ni2 42.71(6)
P1 Ni1 Ni2 114.17(2)
P2 Ni1 Ni2 130.95(2)
C1 Ni2 C2 42.06(7)
C1 Ni2 P3 143.78(6)
C2 Ni2 P3 101.74(6)
C1 Ni2 P4 105.50(6)
C2 Ni2 P4 144.82(6)
P3 Ni2 P4 108.88(3)
C1 Ni2 Ni1 43.53(6)
C2 Ni2 Ni1 42.94(6)
P3 Ni2 Ni1 115.39(2)
P4 Ni2 Ni1 129.20(2)
C11 P1 C7 101.98(11)
C11 P1 C9 101.91(12)
C7 P1 C9 102.48(11)
C11 P1 Ni1 113.30(9)
C7 P1 Ni1 120.86(7)
C9 P1 Ni1 113.93(8)
C15 P2 C17 100.08(10)
C15 P2 C13 103.47(11)
C17 P2 C13 100.72(10)
C15 P2 Ni1 108.17(7)
C17 P2 Ni1 122.20(8)
C13 P2 Ni1 119.25(8)
C21 P3 C23 102.45(11)
C21 P3 C19 102.54(9)
C23 P3 C19 101.12(11)
C21 P3 Ni2 120.26(7)
C23 P3 Ni2 114.32(8)
C19 P3 Ni2 113.69(8)
C29 P4 C25 103.04(11)
C29 P4 C27 101.13(12)
C25 P4 C27 100.74(10)
C29 P4 Ni2 109.41(8)
C25 P4 Ni2 118.87(8)
C27 P4 Ni2 120.96(9)
C2 C1 C6 118.62(18)
C2 C1 Ni2 69.97(12)
C6 C1 Ni2 133.76(16)
C2 C1 Ni1 68.21(11)
C6 C1 Ni1 132.34(16)
Ni2 C1 Ni1 93.76(8)
C1 C2 C3 119.38(18)
C1 C2 Ni1 69.86(12)
C3 C2 Ni1 134.32(16)
C1 C2 Ni2 67.97(11)
C3 C2 Ni2 131.98(16)
Ni1 C2 Ni2 93.62(8)
C4 C3 F1 118.9(2)
C4 C3 C2 120.5(2)
F1 C3 C2 120.61(19)
C3 C4 C5 119.6(2)
C3 C4 H4 120.2
C5 C4 H4 120.2
C6 C5 C4 121.0(2)
C6 C5 H5 119.5
C4 C5 H5 119.5
C5 C6 F3 118.3(2)
C5 C6 C1 120.9(2)
F3 C6 C1 120.8(2)
C8 C7 P1 118.98(17)
C8 C7 H7A 107.6
P1 C7 H7A 107.6
C8 C7 H7B 107.6
P1 C7 H7B 107.6
H7A C7 H7B 107
C7 C8 H8A 109.5
C7 C8 H8B 109.5
H8A C8 H8B 109.5
C7 C8 H8C 109.5
H8A C8 H8C 109.5
H8B C8 H8C 109.5
C10 C9 P1 111.97(16)
C10 C9 H9A 109.2
P1 C9 H9A 109.2
C10 C9 H9B 109.2
P1 C9 H9B 109.2
H9A C9 H9B 107.9
C9 C10 H10A 109.5
C9 C10 H10B 109.5
H10A C10 H10B 109.5
C9 C10 H10C 109.5
H10A C10 H10C 109.5
H10B C10 H10C 109.5
C12 C11 P1 113.00(19)
C12 C11 H11A 109
P1 C11 H11A 109
C12 C11 H11B 109
P1 C11 H11B 109
H11A C11 H11B 107.8
C11 C12 H12A 109.5
C11 C12 H12B 109.5
H12A C12 H12B 109.5
C11 C12 H12C 109.5
H12A C12 H12C 109.5
H12B C12 H12C 109.5
C14 C13 P2 117.09(17)
C14 C13 H13A 108
P2 C13 H13A 108
C14 C13 H13B 108
P2 C13 H13B 108
H13A C13 H13B 107.3
C13 C14 H14A 109.5
C13 C14 H14B 109.5
H14A C14 H14B 109.5
C13 C14 H14C 109.5
H14A C14 H14C 109.5
H14B C14 H14C 109.5
C16 C15 P2 112.98(17)
C16 C15 H15A 109
P2 C15 H15A 109
C16 C15 H15B 109
P2 C15 H15B 109
H15A C15 H15B 107.8
C15 C16 H16A 109.5
C15 C16 H16B 109.5
H16A C16 H16B 109.5
C15 C16 H16C 109.5
H16A C16 H16C 109.5
H16B C16 H16C 109.5
C18 C17 P2 113.08(15)
C18 C17 H17A 109
P2 C17 H17A 109
C18 C17 H17B 109
P2 C17 H17B 109
H17A C17 H17B 107.8
C17 C18 H18A 109.5
C17 C18 H18B 109.5
H18A C18 H18B 109.5
C17 C18 H18C 109.5
H18A C18 H18C 109.5
H18B C18 H18C 109.5
C20 C19 P3 112.15(15)
C20 C19 H19A 109.2
P3 C19 H19A 109.2
C20 C19 H19B 109.2
P3 C19 H19B 109.2
H19A C19 H19B 107.9
C19 C20 H20A 109.5
C19 C20 H20B 109.5
H20A C20 H20B 109.5
C19 C20 H20C 109.5
H20A C20 H20C 109.5
H20B C20 H20C 109.5
C22 C21 P3 118.88(14)
C22 C21 H21A 107.6
P3 C21 H21A 107.6
C22 C21 H21B 107.6
P3 C21 H21B 107.6
H21A C21 H21B 107
C21 C22 H22A 109.5
C21 C22 H22B 109.5
H22A C22 H22B 109.5
C21 C22 H22C 109.5
H22A C22 H22C 109.5
H22B C22 H22C 109.5
C24 C23 P3 112.57(17)
C24 C23 H23A 109.1
P3 C23 H23A 109.1
C24 C23 H23B 109.1
P3 C23 H23B 109.1
H23A C23 H23B 107.8
C23 C24 H24A 109.5
C23 C24 H24B 109.5
H24A C24 H24B 109.5
C23 C24 H24C 109.5
H24A C24 H24C 109.5
H24B C24 H24C 109.5
C26 C25 P4 117.62(17)
C26 C25 H25A 107.9
P4 C25 H25A 107.9
C26 C25 H25B 107.9
P4 C25 H25B 107.9
H25A C25 H25B 107.2
C25 C26 H26A 109.5
C25 C26 H26B 109.5
H26A C26 H26B 109.5
C25 C26 H26C 109.5
H26A C26 H26C 109.5
H26B C26 H26C 109.5
C28 C27 P4 112.9(2)
C28 C27 H27A 109
P4 C27 H27A 109
C28 C27 H27B 109
P4 C27 H27B 109
H27A C27 H27B 107.8
C27 C28 H28A 109.5
C27 C28 H28B 109.5
H28A C28 H28B 109.5
C27 C28 H28C 109.5
H28A C28 H28C 109.5
H28B C28 H28C 109.5
C30 C29 P4 113.23(16)
C30 C29 H29A 108.9
P4 C29 H29A 108.9
C30 C29 H29B 108.9
P4 C29 H29B 108.9
H29A C29 H29B 107.7
C29 C30 H30A 109.5
C29 C30 H30B 109.5
H30A C30 H30B 109.5
C29 C30 H30C 109.5
H30A C30 H30C 109.5
H30B C30 H30C 109.5
C32 Ni3 C31 42.04(7)
C32 Ni3 P6A 145.42(6)
C31 Ni3 P6A 104.60(6)
C32 Ni3 P5 105.88(6)
C31 Ni3 P5 143.89(6)
P6A Ni3 P5 108.69(3)
C32 Ni3 P6B 141.12(6)
C31 Ni3 P6B 99.71(6)
P6A Ni3 P6B 19.47(3)
P5 Ni3 P6B 106.98(4)
C32 Ni3 Ni4 45.00(6)
C31 Ni3 Ni4 43.74(6)
P6A Ni3 Ni4 107.78(3)
P5 Ni3 Ni4 132.26(2)
P6B Ni3 Ni4 117.49(3)
C31 Ni4 C32 42.02(7)
C31 Ni4 P8A 140.16(6)
C32 Ni4 P8A 99.74(6)
C31 Ni4 P7 104.91(6)
C32 Ni4 P7 143.47(6)
P8A Ni4 P7 114.90(4)
C31 Ni4 P8B 143.49(6)
C32 Ni4 P8B 101.92(6)
P8A Ni4 P8B 19.85(3)
P7 Ni4 P8B 106.90(4)
C31 Ni4 Ni3 44.87(5)
C32 Ni4 Ni3 43.84(6)
P8A Ni4 Ni3 102.97(4)
P7 Ni4 Ni3 130.45(2)
P8B Ni4 Ni3 118.33(4)
C39 P5 C41 99.35(10)
C39 P5 C37 102.51(10)
C41 P5 C37 101.76(10)
C39 P5 Ni3 107.51(7)
C41 P5 Ni3 123.05(7)
C37 P5 Ni3 119.23(7)
C47A P6A C45A 100.5(2)
C47A P6A C43A 104.43(19)
C45A P6A C43A 100.2(2)
C47A P6A Ni3 110.81(14)
C45A P6A Ni3 118.1(2)
C43A P6A Ni3 120.25(12)
C45B P6B C43B 99.2(3)
C45B P6B C47B 100.6(3)
C43B P6B C47B 103.4(2)
C45B P6B Ni3 119.1(2)
C43B P6B Ni3 121.03(17)
C47B P6B Ni3 110.61(16)
C53B P7 C51B 74.0(2)
C53B P7 C49A 109.1(2)
C51B P7 C49A 101.0(2)
C53B P7 C49B 99.0(2)
C51B P7 C49B 108.0(2)
C53B P7 C51A 104.1(2)
C49A P7 C51A 93.0(2)
C49B P7 C51A 105.1(2)
C51B P7 C53A 92.7(2)
C49A P7 C53A 106.4(2)
C49B P7 C53A 93.8(2)
C51A P7 C53A 122.7(2)
C53B P7 Ni4 126.50(15)
C51B P7 Ni4 119.25(16)
C49A P7 Ni4 117.07(15)
C49B P7 Ni4 120.37(15)
C51A P7 Ni4 99.16(15)
C53A P7 Ni4 116.76(12)
C59A P8A C57A 96.2(2)
C59A P8A C55 100.22(16)
C57A P8A C55 107.2(2)
C59A P8A Ni4 114.73(14)
C57A P8A Ni4 119.4(2)
C55 P8A Ni4 115.83(7)
C55 P8B C59B 99.23(15)
C55 P8B C57B 105.43(19)
C59B P8B C57B 102.7(2)
C55 P8B Ni4 122.10(8)
C59B P8B Ni4 109.15(14)
C57B P8B Ni4 115.44(17)
C32 C31 C36 117.85(17)
C32 C31 Ni4 70.65(11)
C36 C31 Ni4 133.36(14)
C32 C31 Ni3 67.61(11)
C36 C31 Ni3 135.11(15)
Ni4 C31 Ni3 91.39(8)
C31 C32 C33 119.52(17)
C31 C32 Ni3 70.36(11)
C33 C32 Ni3 136.02(15)
C31 C32 Ni4 67.32(11)
C33 C32 Ni4 132.79(15)
Ni3 C32 Ni4 91.16(8)
C34 C33 F4 117.48(18)
C34 C33 C32 121.07(18)
F4 C33 C32 121.42(17)
C33 C34 C35 119.98(19)
C33 C34 H34 120
C35 C34 H34 120
C36 C35 C34 120.10(18)
C36 C35 H35 119.9
C34 C35 H35 119.9
C35 C36 F6 118.45(18)
C35 C36 C31 121.45(18)
F6 C36 C31 120.09(18)
C38 C37 P5 118.49(16)
C38 C37 H37A 107.7
P5 C37 H37A 107.7
C38 C37 H37B 107.7
P5 C37 H37B 107.7
H37A C37 H37B 107.1
C37 C38 H38A 109.5
C37 C38 H38B 109.5
H38A C38 H38B 109.5
C37 C38 H38C 109.5
H38A C38 H38C 109.5
H38B C38 H38C 109.5
C40 C39 P5 112.54(17)
C40 C39 H39A 109.1
P5 C39 H39A 109.1
C40 C39 H39B 109.1
P5 C39 H39B 109.1
H39A C39 H39B 107.8
C39 C40 H40A 109.5
C39 C40 H40B 109.5
H40A C40 H40B 109.5
C39 C40 H40C 109.5
H40A C40 H40C 109.5
H40B C40 H40C 109.5
C42 C41 P5 113.93(15)
C42 C41 H41A 108.8
P5 C41 H41A 108.8
C42 C41 H41B 108.8
P5 C41 H41B 108.8
H41A C41 H41B 107.7
C41 C42 H42A 109.5
C41 C42 H42B 109.5
H42A C42 H42B 109.5
C41 C42 H42C 109.5
H42A C42 H42C 109.5
H42B C42 H42C 109.5
C44A C43A P6A 114.8(3)
C44A C43A H43A 108.6
P6A C43A H43A 108.6
C44A C43A H43B 108.6
P6A C43A H43B 108.6
H43A C43A H43B 107.5
C46A C45A P6A 111.4(3)
C46A C45A H45A 109.3
P6A C45A H45A 109.3
C46A C45A H45B 109.3
P6A C45A H45B 109.3
H45A C45A H45B 108
C48A C47A P6A 113.9(3)
C48A C47A H47A 108.8
P6A C47A H47A 108.8
C48A C47A H47B 108.8
P6A C47A H47B 108.8
H47A C47A H47B 107.7
C44B C43B P6B 121.4(4)
C44B C43B H43C 107
P6B C43B H43C 107
C44B C43B H43D 107
P6B C43B H43D 107
H43C C43B H43D 106.7
C43B C44B H44D 109.5
C43B C44B H44E 109.5
H44D C44B H44E 109.5
C43B C44B H44F 109.5
H44D C44B H44F 109.5
H44E C44B H44F 109.5
C46B C45B P6B 113.8(4)
C46B C45B H45C 108.8
P6B C45B H45C 108.8
C46B C45B H45D 108.8
P6B C45B H45D 108.8
H45C C45B H45D 107.7
C45B C46B H46D 109.5
C45B C46B H46E 109.5
H46D C46B H46E 109.5
C45B C46B H46F 109.5
H46D C46B H46F 109.5
H46E C46B H46F 109.5
C48B C47B P6B 112.0(4)
C48B C47B H47C 109.2
P6B C47B H47C 109.2
C48B C47B H47D 109.2
P6B C47B H47D 109.2
H47C C47B H47D 107.9
C47B C48B H48D 109.5
C47B C48B H48E 109.5
H48D C48B H48E 109.5
C47B C48B H48F 109.5
H48D C48B H48F 109.5
H48E C48B H48F 109.5
C56A C55 P8B 118.96(15)
C56A C55 P8A 117.73(15)
C56A C55 H55A 107.9
P8B C55 H55A 87.2
P8A C55 H55A 107.9
C56A C55 H55B 107.9
P8B C55 H55B 123.7
P8A C55 H55B 107.9
H55A C55 H55B 107.2
C58A C57A P8A 107.7(4)
C58A C57A H57A 110.2
P8A C57A H57A 110.2
C58A C57A H57B 110.2
P8A C57A H57B 110.2
H57A C57A H57B 108.5
C60A C59A P8A 113.7(3)
C60A C59A H59A 108.8
P8A C59A H59A 108.8
C60A C59A H59B 108.8
P8A C59A H59B 108.8
H59A C59A H59B 107.7
C58B C57B P8B 113.0(4)
C58B C57B H57C 109
P8B C57B H57C 109
C58B C57B H57D 109
P8B C57B H57D 109
H57C C57B H57D 107.8
C57B C58B H58D 109.5
C57B C58B H58E 109.5
H58D C58B H58E 109.5
C57B C58B H58F 109.5
H58D C58B H58F 109.5
H58E C58B H58F 109.5
C60B C59B P8B 108.0(3)
C60B C59B H59C 110.1
P8B C59B H59C 110.1
C60B C59B H59D 110.1
P8B C59B H59D 110.1
H59C C59B H59D 108.4
C59B C60B H60D 109.5
C59B C60B H60E 109.5
H60D C60B H60E 109.5
C59B C60B H60F 109.5
H60D C60B H60F 109.5
H60E C60B H60F 109.5
C50A C49A P7 112.9(3)
C50A C49A H49A 109
P7 C49A H49A 109
C50A C49A H49B 109
P7 C49A H49B 109
H49A C49A H49B 107.8
C52A C51A P7 111.7(3)
C52A C51A H51A 109.3
P7 C51A H51A 109.3
C52A C51A H51B 109.3
P7 C51A H51B 109.3
H51A C51A H51B 107.9
C54A C53A P7 111.8(3)
C54A C53A H53A 109.3
P7 C53A H53A 109.3
C54A C53A H53B 109.3
P7 C53A H53B 109.3
H53A C53A H53B 107.9
C50B C49B P7 115.8(3)
C50B C49B H49C 108.3
P7 C49B H49C 108.3
C50B C49B H49D 108.3
P7 C49B H49D 108.3
H49C C49B H49D 107.4
C49B C50B H50D 109.5
C49B C50B H50E 109.5
H50D C50B H50E 109.5
C49B C50B H50F 109.5
H50D C50B H50F 109.5
H50E C50B H50F 109.5
C52B C51B P7 105.6(4)
C52B C51B H51C 110.6
P7 C51B H51C 110.6
C52B C51B H51D 110.6
P7 C51B H51D 110.6
H51C C51B H51D 108.7
C51B C52B H52D 109.5
C51B C52B H52E 109.5
H52D C52B H52E 109.5
C51B C52B H52F 109.5
H52D C52B H52F 109.5
H52E C52B H52F 109.5
C54B C53B P7 109.3(3)
C54B C53B H53C 109.8
P7 C53B H53C 109.8
C54B C53B H53D 109.8
P7 C53B H53D 109.8
H53C C53B H53D 108.3
C53B C54B H54D 109.5
C53B C54B H54E 109.5
H54D C54B H54E 109.5
C53B C54B H54F 109.5
H54D C54B H54F 109.5
H54E C54B H54F 109.5
C55 C56A H56A 109.5
C55 C56A H56B 109.5
H56A C56A H56B 109.5
C55 C56A H56C 109.5
H56A C56A H56C 109.5
H56B C56A H56C 109.5

loop_
_geom_bond_atom_site_label_1
_geom_bond_atom_site_label_2
_geom_bond_distance
Ni1 C2 1.930(2)
Ni1 C1 1.9517(19)
Ni1 P1 2.1664(6)
Ni1 P2 2.1754(7)
Ni1 Ni2 2.8276(6)
Ni2 C1 1.9220(19)
Ni2 C2 1.9480(19)
Ni2 P3 2.1721(7)
Ni2 P4 2.1757(7)
P1 C11 1.832(2)
P1 C7 1.834(2)
P1 C9 1.837(2)
P2 C15 1.830(2)
P2 C17 1.8319(19)
P2 C13 1.836(2)
P3 C21 1.826(2)
P3 C23 1.834(2)
P3 C19 1.837(2)
P4 C29 1.834(2)
P4 C25 1.847(2)
P4 C27 1.848(2)
F1 C3 1.374(2)
F3 C6 1.377(2)
C1 C2 1.389(2)
C1 C6 1.404(3)
C2 C3 1.414(3)
C3 C4 1.357(3)
C4 C5 1.394(3)
C4 H4 0.95
C5 C6 1.345(3)
C5 H5 0.95
C7 C8 1.534(3)
C7 H7A 0.99
C7 H7B 0.99
C8 H8A 0.98
C8 H8B 0.98
C8 H8C 0.98
C9 C10 1.531(3)
C9 H9A 0.99
C9 H9B 0.99
C10 H10A 0.98
C10 H10B 0.98
C10 H10C 0.98
C11 C12 1.525(3)
C11 H11A 0.99
C11 H11B 0.99
C12 H12A 0.98
C12 H12B 0.98
C12 H12C 0.98
C13 C14 1.536(3)
C13 H13A 0.99
C13 H13B 0.99
C14 H14A 0.98
C14 H14B 0.98
C14 H14C 0.98
C15 C16 1.537(3)
C15 H15A 0.99
C15 H15B 0.99
C16 H16A 0.98
C16 H16B 0.98
C16 H16C 0.98
C17 C18 1.522(3)
C17 H17A 0.99
C17 H17B 0.99
C18 H18A 0.98
C18 H18B 0.98
C18 H18C 0.98
C19 C20 1.515(3)
C19 H19A 0.99
C19 H19B 0.99
C20 H20A 0.98
C20 H20B 0.98
C20 H20C 0.98
C21 C22 1.527(3)
C21 H21A 0.99
C21 H21B 0.99
C22 H22A 0.98
C22 H22B 0.98
C22 H22C 0.98
C23 C24 1.523(3)
C23 H23A 0.99
C23 H23B 0.99
C24 H24A 0.98
C24 H24B 0.98
C24 H24C 0.98
C25 C26 1.522(3)
C25 H25A 0.99
C25 H25B 0.99
C26 H26A 0.98
C26 H26B 0.98
C26 H26C 0.98
C27 C28 1.522(4)
C27 H27A 0.99
C27 H27B 0.99
C28 H28A 0.98
C28 H28B 0.98
C28 H28C 0.98
C29 C30 1.525(3)
C29 H29A 0.99
C29 H29B 0.99
C30 H30A 0.98
C30 H30B 0.98
C30 H30C 0.98
Ni3 C32 1.9221(19)
Ni3 C31 1.9579(18)
Ni3 P6A 2.1241(11)
Ni3 P5 2.1724(6)
Ni3 P6B 2.2738(13)
Ni3 Ni4 2.7743(5)
Ni4 C31 1.9187(19)
Ni4 C32 1.9621(19)
Ni4 P8A 2.1311(10)
Ni4 P7 2.1759(7)
Ni4 P8B 2.2208(11)
P5 C39 1.829(2)
P5 C41 1.831(2)
P5 C37 1.835(2)
P6A C47A 1.828(4)
P6A C45A 1.854(6)
P6A C43A 1.879(4)
P6B C45B 1.774(7)
P6B C43B 1.800(5)
P6B C47B 1.828(4)
P7 C53B 1.646(4)
P7 C51B 1.820(4)
P7 C49A 1.829(5)
P7 C49B 1.862(5)
P7 C51A 1.937(5)
P7 C53A 2.055(5)
P8A C59A 1.833(4)
P8A C57A 1.839(6)
P8A C55 1.975(2)
P8B C55 1.748(2)
P8B C59B 1.817(4)
P8B C57B 1.912(6)
F4 C33 1.377(2)
F6 C36 1.380(2)
C31 C32 1.392(2)
C31 C36 1.413(2)
C32 C33 1.403(2)
C33 C34 1.350(3)
C34 C35 1.392(3)
C34 H34 0.95
C35 C36 1.351(3)
C35 H35 0.95
C37 C38 1.519(3)
C37 H37A 0.99
C37 H37B 0.99
C38 H38A 0.98
C38 H38B 0.98
C38 H38C 0.98
C39 C40 1.533(3)
C39 H39A 0.99
C39 H39B 0.99
C40 H40A 0.98
C40 H40B 0.98
C40 H40C 0.98
C41 C42 1.526(3)
C41 H41A 0.99
C41 H41B 0.99
C42 H42A 0.98
C42 H42B 0.98
C42 H42C 0.98
C43A C44A 1.580(6)
C43A H43A 0.99
C43A H43B 0.99
C44A H44A 0.98
C44A H44B 0.98
C44A H44C 0.98
C45A C46A 1.572(6)
C45A H45A 0.99
C45A H45B 0.99
C46A H46A 0.98
C46A H46B 0.98
C46A H46C 0.98
C47A C48A 1.534(6)
C47A H47A 0.99
C47A H47B 0.99
C48A H48A 0.98
C48A H48B 0.98
C48A H48C 0.98
C43B C44B 1.585(8)
C43B H43C 0.99
C43B H43D 0.99
C44B H44D 0.98
C44B H44E 0.98
C44B H44F 0.98
C45B C46B 1.559(8)
C45B H45C 0.99
C45B H45D 0.99
C46B H46D 0.98
C46B H46E 0.98
C46B H46F 0.98
C47B C48B 1.549(7)
C47B H47C 0.99
C47B H47D 0.99
C48B H48D 0.98
C48B H48E 0.98
C48B H48F 0.98
C55 C56A 1.535(3)
C55 H55A 0.99
C55 H55B 0.99
C57A C58A 1.656(7)
C57A H57A 0.99
C57A H57B 0.99
C58A H58A 0.98
C58A H58B 0.98
C58A H58C 0.98
C59A C60A 1.412(6)
C59A H59A 0.99
C59A H59B 0.99
C60A H60A 0.98
C60A H60B 0.98
C60A H60C 0.98
C57B C58B 1.452(6)
C57B H57C 0.99
C57B H57D 0.99
C58B H58D 0.98
C58B H58E 0.98
C58B H58F 0.98
C59B C60B 1.604(6)
C59B H59C 0.99
C59B H59D 0.99
C60B H60D 0.98
C60B H60E 0.98
C60B H60F 0.98
C49A C50A 1.697(7)
C49A H49A 0.99
C49A H49B 0.99
C50A H50A 0.98
C50A H50B 0.98
C50A H50C 0.98
C51A C52A 1.517(6)
C51A H51A 0.99
C51A H51B 0.99
C52A H52A 0.98
C52A H52B 0.98
C52A H52C 0.98
C53A C54A 1.536(6)
C53A H53A 0.99
C53A H53B 0.99
C54A H54A 0.98
C54A H54B 0.98
C54A H54C 0.98
C49B C50B 1.525(6)
C49B H49C 0.99
C49B H49D 0.99
C50B H50D 0.98
C50B H50E 0.98
C50B H50F 0.98
C51B C52B 1.532(7)
C51B H51C 0.99
C51B H51D 0.99
C52B H52D 0.98
C52B H52E 0.98
C52B H52F 0.98
C53B C54B 1.534(6)
C53B H53C 0.99
C53B H53D 0.99
C54B H54D 0.98
C54B H54E 0.98
C54B H54F 0.98
C56A H56A 0.98
C56A H56B 0.98
C56A H56C 0.98
